data_2232195
loop_
_publ_author_name
'Ni, Sheng-Liang'
'Yu, Jie-Lian'
'Wang, Yuan-Ling'
'Lin, Jian-Li'

_publ_section_title
;
 Tetra-\m-2-methylbenzoato-\k^8^<i>O</i>:<i>O</i>'-bis[(ethanol-\k<i>O</i>)copper(II)]
;
_journal_coeditor_code CV5148
_journal_issue 11
_journal_name_full 'Acta Crystallographica Section E'
_journal_page_first m1565
_journal_paper_doi 10.1107/S1600536811042322
_journal_volume 67
_journal_year 2011
_chemical_formula_iupac '[Cu2 (C8 H7 O2)4 (C2 H6 O)2]'
_chemical_formula_moiety 'C36 H40 Cu2 O10'
_chemical_formula_sum 'C36 H40 Cu2 O10'
_chemical_formula_weight 759.76
_chemical_name_systematic
;
Tetra-\m-2-methylbenzoato-\k^8^<i>O</i>:<i>O</i>'-
bis[(ethanol-\k<i>O</i>)copper(II)]
;
_space_group_IT_number 2
_symmetry_cell_setting triclinic
_symmetry_space_group_name_Hall '-P 1'
_symmetry_space_group_name_H-M 'P -1'
_atom_sites_solution_hydrogens geom
_atom_sites_solution_primary direct
_atom_sites_solution_secondary difmap
_audit_creation_method SHELXL-97
_cell_angle_alpha 66.58(3)
_cell_angle_beta 87.79(3)
_cell_angle_gamma 85.46(3)
_cell_formula_units_Z 2
_cell_length_a 10.989(2)
_cell_length_b 12.369(3)
_cell_length_c 14.143(3)
_cell_measurement_reflns_used 25
_cell_measurement_temperature 298(2)
_cell_measurement_theta_max 27.45
_cell_measurement_theta_min 3.14
_cell_volume 1758.4(8)
_computing_cell_refinement 'RAPID-AUTO (Rigaku, 1998)'
_computing_data_collection 'RAPID-AUTO (Rigaku, 1998)'
_computing_data_reduction 'CrystalStructure (Rigaku/MSC, 2004)'
_computing_molecular_graphics 'SHELXTL (Sheldrick, 2008)'
_computing_publication_material 'SHELXTL (Sheldrick, 2008)'
_computing_structure_refinement 'SHELXL97 (Sheldrick, 2008)'
_computing_structure_solution 'SHELXS97 (Sheldrick, 2008)'
_diffrn_ambient_temperature 298(2)
_diffrn_measured_fraction_theta_full 0.988
_diffrn_measured_fraction_theta_max 0.988
_diffrn_measurement_device_type 'Rigaku R-AXIS RAPID CCD'
_diffrn_measurement_method \w
_diffrn_radiation_monochromator graphite
_diffrn_radiation_source 'fine-focus sealed tube'
_diffrn_radiation_type MoK\a
_diffrn_radiation_wavelength 0.71073
_diffrn_reflns_av_R_equivalents 0.0438
_diffrn_reflns_av_sigmaI/netI 0.0658
_diffrn_reflns_limit_h_max 14
_diffrn_reflns_limit_h_min -14
_diffrn_reflns_limit_k_max 16
_diffrn_reflns_limit_k_min -14
_diffrn_reflns_limit_l_max 18
_diffrn_reflns_limit_l_min -18
_diffrn_reflns_number 17320
_diffrn_reflns_theta_full 27.45
_diffrn_reflns_theta_max 27.45
_diffrn_reflns_theta_min 3.14
_exptl_absorpt_coefficient_mu 1.265
_exptl_absorpt_correction_T_max 0.886
_exptl_absorpt_correction_T_min 0.831
_exptl_absorpt_correction_type multi-scan
_exptl_absorpt_process_details '(ABSCOR; Higashi, 1995)'
_exptl_crystal_colour green
_exptl_crystal_density_diffrn 1.435
_exptl_crystal_density_method 'not measured'
_exptl_crystal_description block
_exptl_crystal_F_000 788
_exptl_crystal_size_max 0.28
_exptl_crystal_size_mid 0.12
_exptl_crystal_size_min 0.10
_refine_diff_density_max 1.541
_refine_diff_density_min -1.641
_refine_ls_extinction_method none
_refine_ls_goodness_of_fit_ref 1.153
_refine_ls_hydrogen_treatment constr
_refine_ls_matrix_type full
_refine_ls_number_parameters 433
_refine_ls_number_reflns 7931
_refine_ls_number_restraints 0
_refine_ls_restrained_S_all 1.153
_refine_ls_R_factor_all 0.1343
_refine_ls_R_factor_gt 0.0497
_refine_ls_shift/su_max 0.000
_refine_ls_shift/su_mean 0.000
_refine_ls_structure_factor_coef Fsqd
_refine_ls_weighting_details 'calc w=1/[\s^2^(Fo^2^)+(0.0292P)^2^+5.9014P] where P=(Fo^2^+2Fc^2^)/3'
_refine_ls_weighting_scheme calc
_refine_ls_wR_factor_gt 0.0990
_refine_ls_wR_factor_ref 0.1657
_reflns_number_gt 4219
_reflns_number_total 7931
_reflns_threshold_expression I>2\s(I)
_cod_data_source_file cv5148.cif
_cod_data_source_block I
_cod_original_cell_volume 1758.4(7)
_cod_database_code 2232195
_cod_database_fobs_code 2232195

loop_
_symmetry_equiv_pos_as_xyz
'x, y, z'
'-x, -y, -z'

loop_
_atom_site_type_symbol
_atom_site_label
_atom_site_fract_x
_atom_site_fract_y
_atom_site_fract_z
_atom_site_U_iso_or_equiv
_atom_site_adp_type
_atom_site_calc_flag
_atom_site_refinement_flags
_atom_site_occupancy
_atom_site_symmetry_multiplicity
Cu Cu1 0.58348(6) 0.50009(6) 0.33035(5) 0.03815(19) Uani d . 1 1
Cu Cu2 0.46734(6) 0.46678(6) 0.18848(5) 0.0400(2) Uani d . 1 1
O O1 0.7225(4) 0.4244(4) 0.2814(3) 0.0526(10) Uani d . 1 1
O O2 0.6104(4) 0.3689(4) 0.1814(3) 0.0488(10) Uani d . 1 1
O O3 0.6149(4) 0.6533(3) 0.2222(3) 0.0456(10) Uani d . 1 1
O O4 0.5480(4) 0.6110(3) 0.0932(3) 0.0468(10) Uani d . 1 1
O O5 0.4181(4) 0.5712(3) 0.3508(3) 0.0456(9) Uani d . 1 1
O O6 0.3379(4) 0.5751(4) 0.2062(3) 0.0472(10) Uani d . 1 1
O O7 0.5379(4) 0.3471(3) 0.4254(3) 0.0475(10) Uani d . 1 1
O O8 0.4080(4) 0.3342(3) 0.3120(3) 0.0471(10) Uani d . 1 1
O O9 0.6783(3) 0.5316(3) 0.4460(3) 0.0439(9) Uani d . 1 1
H H91 0.6299 0.5026 0.4969 0.053 Uiso d . 1 1
O O10 0.3609(4) 0.4337(4) 0.0787(3) 0.0568(11) Uani d . 1 1
H H101 0.3857 0.4044 0.0352 0.068 Uiso d . 1 1
C C1 0.7095(6) 0.3671(5) 0.2257(4) 0.0469(14) Uani d . 1 1
C C2 0.8146(6) 0.2912(5) 0.2094(5) 0.0459(14) Uani d . 1 1
C C3 0.8103(7) 0.2638(6) 0.1239(5) 0.0596(17) Uani d . 1 1
H H6A 0.7450 0.2945 0.0788 0.072 Uiso calc R 1 1
C C4 0.9016(8) 0.1910(6) 0.1042(6) 0.076(2) Uani d . 1 1
H H1A 0.8980 0.1734 0.0463 0.091 Uiso calc R 1 1
C C5 0.9964(8) 0.1459(7) 0.1708(7) 0.085(3) Uani d . 1 1
H H16A 1.0579 0.0969 0.1585 0.102 Uiso calc R 1 1
C C6 1.0021(7) 0.1721(7) 0.2555(7) 0.080(2) Uani d . 1 1
H H2A 1.0673 0.1395 0.3004 0.095 Uiso calc R 1 1
C C7 0.9123(6) 0.2467(6) 0.2769(5) 0.0592(17) Uani d . 1 1
C C8 0.9261(8) 0.2716(8) 0.3714(6) 0.096(3) Uani d . 1 1
H H86A 1.0008 0.2327 0.4054 0.144 Uiso calc R 1 1
H H86B 0.8584 0.2429 0.4174 0.144 Uiso calc R 1 1
H H86C 0.9278 0.3552 0.3519 0.144 Uiso calc R 1 1
C C9 0.5966(5) 0.6777(5) 0.1277(4) 0.0398(13) Uani d . 1 1
C C10 0.6395(5) 0.7941(5) 0.0541(4) 0.0418(13) Uani d . 1 1
C C11 0.7440(6) 0.8295(6) 0.0808(5) 0.0555(16) Uani d . 1 1
H H12A 0.7828 0.7819 0.1423 0.067 Uiso calc R 1 1
C C12 0.7921(7) 0.9338(6) 0.0185(6) 0.073(2) Uani d . 1 1
H H83A 0.8637 0.9561 0.0366 0.088 Uiso calc R 1 1
C C13 0.7326(8) 1.0048(6) -0.0712(6) 0.076(2) Uani d . 1 1
H H15A 0.7642 1.0755 -0.1144 0.091 Uiso calc R 1 1
C C14 0.6286(8) 0.9723(6) -0.0965(5) 0.067(2) Uani d . 1 1
H H29A 0.5886 1.0225 -0.1564 0.080 Uiso calc R 1 1
C C15 0.5788(6) 0.8655(5) -0.0357(4) 0.0508(15) Uani d . 1 1
C C16 0.4611(7) 0.8351(7) -0.0678(6) 0.078(2) Uani d . 1 1
H H21A 0.4396 0.7593 -0.0188 0.117 Uiso calc R 1 1
H H21B 0.4716 0.8329 -0.1347 0.117 Uiso calc R 1 1
H H21C 0.3974 0.8939 -0.0702 0.117 Uiso calc R 1 1
C C17 0.3361(5) 0.6038(5) 0.2817(4) 0.0415(13) Uani d . 1 1
C C18 0.2326(5) 0.6838(5) 0.2932(4) 0.0410(13) Uani d . 1 1
C C19 0.2546(6) 0.7553(5) 0.3447(5) 0.0556(16) Uani d . 1 1
H H18A 0.3320 0.7509 0.3709 0.067 Uiso calc R 1 1
C C20 0.1648(7) 0.8324(6) 0.3579(6) 0.067(2) Uani d . 1 1
H H4A 0.1816 0.8801 0.3920 0.081 Uiso calc R 1 1
C C21 0.0502(7) 0.8382(6) 0.3201(6) 0.070(2) Uani d . 1 1
H H7A -0.0115 0.8893 0.3291 0.084 Uiso calc R 1 1
C C22 0.0272(6) 0.7685(6) 0.2692(5) 0.0657(19) Uani d . 1 1
H H41A -0.0509 0.7734 0.2441 0.079 Uiso calc R 1 1
C C23 0.1162(6) 0.6902(6) 0.2532(5) 0.0543(16) Uani d . 1 1
C C24 0.0820(7) 0.6149(8) 0.1987(6) 0.083(2) Uani d . 1 1
H H68A 0.1524 0.5665 0.1931 0.124 Uiso calc R 1 1
H H68B 0.0528 0.6647 0.1311 0.124 Uiso calc R 1 1
H H68C 0.0191 0.5655 0.2371 0.124 Uiso calc R 1 1
C C25 0.4550(5) 0.2973(5) 0.4010(4) 0.0442(14) Uani d . 1 1
C C26 0.4049(5) 0.1916(5) 0.4846(4) 0.0437(13) Uani d . 1 1
C C27 0.4027(6) 0.1904(5) 0.5840(4) 0.0524(16) Uani d . 1 1
H H20A 0.4376 0.2499 0.5958 0.063 Uiso calc R 1 1
C C28 0.3494(7) 0.1019(7) 0.6645(5) 0.070(2) Uani d . 1 1
H H65A 0.3445 0.1034 0.7298 0.084 Uiso calc R 1 1
C C29 0.3034(8) 0.0113(7) 0.6471(6) 0.091(3) Uani d . 1 1
H H61A 0.2679 -0.0493 0.7011 0.109 Uiso calc R 1 1
C C30 0.3095(8) 0.0097(6) 0.5504(6) 0.081(2) Uani d . 1 1
H H66A 0.2790 -0.0531 0.5405 0.098 Uiso calc R 1 1
C C31 0.3604(6) 0.0998(6) 0.4662(5) 0.0580(17) Uani d . 1 1
C C32 0.3659(8) 0.0916(6) 0.3629(6) 0.079(2) Uani d . 1 1
H H70A 0.4027 0.1594 0.3134 0.119 Uiso calc R 1 1
H H70B 0.2847 0.0891 0.3414 0.119 Uiso calc R 1 1
H H70C 0.4137 0.0212 0.3679 0.119 Uiso calc R 1 1
C C33 0.8056(6) 0.5374(8) 0.4439(6) 0.073(2) Uani d . 1 1
H H24A 0.8317 0.5775 0.3729 0.088 Uiso calc R 1 1
H H24B 0.8434 0.4576 0.4692 0.088 Uiso calc R 1 1
C C34 0.8510(6) 0.5986(6) 0.5052(5) 0.068(2) Uani d . 1 1
H H71A 0.9383 0.5985 0.4996 0.102 Uiso calc R 1 1
H H71B 0.8279 0.5584 0.5761 0.102 Uiso calc R 1 1
H H71C 0.8162 0.6785 0.4797 0.102 Uiso calc R 1 1
C C35 0.2514(6) 0.3709(6) 0.1090(5) 0.0588(17) Uani d . 1 1
H H10A 0.2210 0.3734 0.1734 0.071 Uiso calc R 1 1
H H10B 0.2706 0.2888 0.1203 0.071 Uiso calc R 1 1
C C36 0.1552(7) 0.4221(7) 0.0298(6) 0.078(2) Uani d . 1 1
H H64A 0.0840 0.3780 0.0524 0.117 Uiso calc R 1 1
H H64B 0.1846 0.4187 -0.0338 0.117 Uiso calc R 1 1
H H64C 0.1346 0.5029 0.0195 0.117 Uiso calc R 1 1

loop_
_atom_site_aniso_label
_atom_site_aniso_U_11
_atom_site_aniso_U_22
_atom_site_aniso_U_33
_atom_site_aniso_U_12
_atom_site_aniso_U_13
_atom_site_aniso_U_23
Cu1 0.0415(4) 0.0413(4) 0.0305(3) -0.0075(3) -0.0003(3) -0.0122(3)
Cu2 0.0427(4) 0.0457(4) 0.0323(3) -0.0081(3) 0.0004(3) -0.0153(3)
O1 0.051(3) 0.055(3) 0.058(3) -0.006(2) 0.000(2) -0.029(2)
O2 0.051(3) 0.054(2) 0.055(2) -0.005(2) 0.002(2) -0.036(2)
O3 0.059(3) 0.042(2) 0.0348(19) -0.0204(19) 0.0013(18) -0.0114(17)
O4 0.061(3) 0.048(2) 0.0336(19) -0.018(2) -0.0009(18) -0.0157(18)
O5 0.047(2) 0.055(2) 0.037(2) 0.0012(19) -0.0004(18) -0.0210(18)
O6 0.049(2) 0.062(3) 0.0323(19) -0.002(2) 0.0009(18) -0.0216(19)
O7 0.051(2) 0.045(2) 0.042(2) -0.0176(19) -0.0063(19) -0.0103(18)
O8 0.053(3) 0.046(2) 0.040(2) -0.0239(19) 0.0015(19) -0.0119(18)
O9 0.047(2) 0.052(2) 0.0370(19) -0.0150(19) 0.0031(18) -0.0194(18)
O10 0.053(3) 0.084(3) 0.050(2) -0.022(2) 0.007(2) -0.042(2)
C1 0.051(4) 0.039(3) 0.043(3) -0.012(3) 0.001(3) -0.006(3)
C2 0.046(4) 0.036(3) 0.053(3) -0.008(3) 0.014(3) -0.015(3)
C3 0.071(5) 0.052(4) 0.061(4) -0.009(3) 0.020(3) -0.028(3)
C4 0.094(6) 0.058(4) 0.079(5) -0.009(4) 0.026(5) -0.033(4)
C5 0.089(7) 0.061(5) 0.095(6) 0.011(4) 0.034(5) -0.027(5)
C6 0.063(5) 0.060(5) 0.097(6) 0.014(4) 0.003(5) -0.016(5)
C7 0.054(4) 0.050(4) 0.067(4) -0.003(3) 0.006(3) -0.017(3)
C8 0.094(7) 0.110(7) 0.088(6) 0.026(5) -0.037(5) -0.046(6)
C9 0.039(3) 0.044(3) 0.032(3) 0.000(3) 0.004(2) -0.012(2)
C10 0.049(3) 0.038(3) 0.035(3) -0.006(3) 0.001(3) -0.010(2)
C11 0.061(4) 0.049(4) 0.052(4) -0.019(3) 0.001(3) -0.013(3)
C12 0.079(5) 0.066(5) 0.071(5) -0.030(4) 0.011(4) -0.021(4)
C13 0.106(7) 0.050(4) 0.063(5) -0.027(4) 0.024(5) -0.011(4)
C14 0.097(6) 0.046(4) 0.046(4) -0.005(4) 0.004(4) -0.007(3)
C15 0.065(4) 0.043(3) 0.043(3) 0.001(3) 0.002(3) -0.017(3)
C16 0.082(6) 0.072(5) 0.070(5) 0.004(4) -0.026(4) -0.017(4)
C17 0.042(3) 0.042(3) 0.031(3) -0.008(3) 0.001(2) -0.004(2)
C18 0.043(3) 0.037(3) 0.037(3) -0.008(3) 0.003(3) -0.007(2)
C19 0.063(4) 0.049(4) 0.059(4) -0.006(3) 0.006(3) -0.025(3)
C20 0.086(6) 0.047(4) 0.076(5) -0.003(4) 0.011(4) -0.031(4)
C21 0.062(5) 0.060(4) 0.078(5) 0.011(4) 0.009(4) -0.020(4)
C22 0.047(4) 0.074(5) 0.070(5) 0.007(4) -0.009(3) -0.023(4)
C23 0.051(4) 0.059(4) 0.048(3) -0.002(3) -0.002(3) -0.016(3)
C24 0.057(5) 0.116(7) 0.091(6) 0.004(5) -0.022(4) -0.057(5)
C25 0.048(4) 0.046(3) 0.034(3) 0.001(3) 0.007(3) -0.012(3)
C26 0.043(3) 0.033(3) 0.047(3) -0.005(2) 0.001(3) -0.007(3)
C27 0.061(4) 0.045(3) 0.041(3) -0.003(3) 0.003(3) -0.008(3)
C28 0.073(5) 0.067(5) 0.049(4) -0.007(4) 0.012(4) -0.002(3)
C29 0.097(7) 0.068(5) 0.072(5) -0.031(5) 0.008(5) 0.014(4)
C30 0.094(6) 0.055(4) 0.084(6) -0.038(4) -0.007(5) -0.009(4)
C31 0.057(4) 0.047(4) 0.059(4) -0.014(3) -0.008(3) -0.008(3)
C32 0.099(6) 0.056(4) 0.083(5) -0.016(4) -0.017(5) -0.025(4)
C33 0.042(4) 0.117(7) 0.086(5) -0.023(4) 0.008(4) -0.065(5)
C34 0.057(4) 0.075(5) 0.075(5) -0.017(4) -0.012(4) -0.029(4)
C35 0.059(4) 0.066(4) 0.053(4) -0.008(3) -0.004(3) -0.024(3)
C36 0.058(5) 0.078(5) 0.084(5) -0.014(4) -0.013(4) -0.017(4)

loop_
_atom_type_symbol
_atom_type_description
_atom_type_scat_dispersion_real
_atom_type_scat_dispersion_imag
_atom_type_scat_source
C C 0.0033 0.0016 'International Tables Vol C Tables 4.2.6.8 and 6.1.1.4'
H H 0.0000 0.0000 'International Tables Vol C Tables 4.2.6.8 and 6.1.1.4'
Cu Cu 0.3201 1.2651 'International Tables Vol C Tables 4.2.6.8 and 6.1.1.4'
O O 0.0106 0.0060 'International Tables Vol C Tables 4.2.6.8 and 6.1.1.4'

loop_
_geom_angle_atom_site_label_1
_geom_angle_atom_site_label_2
_geom_angle_atom_site_label_3
_geom_angle
O7 Cu1 O3 172.78(16)
O7 Cu1 O1 90.04(18)
O3 Cu1 O1 90.54(18)
O7 Cu1 O5 89.64(17)
O3 Cu1 O5 87.92(17)
O1 Cu1 O5 164.85(16)
O7 Cu1 O9 93.24(15)
O3 Cu1 O9 93.82(15)
O1 Cu1 O9 97.89(16)
O5 Cu1 O9 97.25(15)
O7 Cu1 Cu2 87.80(12)
O3 Cu1 Cu2 85.12(11)
O1 Cu1 Cu2 82.78(12)
O5 Cu1 Cu2 82.07(11)
O9 Cu1 Cu2 178.76(11)
O2 Cu2 O6 171.58(17)
O2 Cu2 O8 90.35(18)
O6 Cu2 O8 90.75(17)
O2 Cu2 O4 90.02(18)
O6 Cu2 O4 86.69(17)
O8 Cu2 O4 164.46(15)
O2 Cu2 O10 96.24(17)
O6 Cu2 O10 91.96(17)
O8 Cu2 O10 95.56(16)
O4 Cu2 O10 99.84(16)
O2 Cu2 Cu1 85.76(12)
O6 Cu2 Cu1 86.17(11)
O8 Cu2 Cu1 80.87(11)
O4 Cu2 Cu1 83.67(11)
O10 Cu2 Cu1 175.93(12)
C1 O1 Cu1 122.8(4)
C1 O2 Cu2 122.0(4)
C9 O3 Cu1 122.4(4)
C9 O4 Cu2 121.0(3)
C17 O5 Cu1 121.7(4)
C17 O6 Cu2 121.4(4)
C25 O7 Cu1 119.6(3)
C25 O8 Cu2 124.4(4)
C33 O9 Cu1 122.3(4)
C33 O9 H91 130.1
Cu1 O9 H91 99.7
C35 O10 Cu2 121.6(3)
C35 O10 H101 96.1
Cu2 O10 H101 128.2
O1 C1 O2 124.0(6)
O1 C1 C2 120.0(6)
O2 C1 C2 116.0(6)
C3 C2 C7 120.0(6)
C3 C2 C1 117.1(6)
C7 C2 C1 122.9(6)
C2 C3 C4 121.2(7)
C2 C3 H6A 119.4
C4 C3 H6A 119.4
C5 C4 C3 119.0(8)
C5 C4 H1A 120.5
C3 C4 H1A 120.5
C4 C5 C6 120.6(8)
C4 C5 H16A 119.7
C6 C5 H16A 119.7
C5 C6 C7 121.9(8)
C5 C6 H2A 119.0
C7 C6 H2A 119.0
C2 C7 C6 117.3(7)
C2 C7 C8 124.2(6)
C6 C7 C8 118.5(7)
C7 C8 H86A 109.5
C7 C8 H86B 109.5
H86A C8 H86B 109.5
C7 C8 H86C 109.5
H86A C8 H86C 109.5
H86B C8 H86C 109.5
O3 C9 O4 124.9(5)
O3 C9 C10 115.2(5)
O4 C9 C10 119.8(5)
C11 C10 C15 120.1(5)
C11 C10 C9 116.5(5)
C15 C10 C9 123.5(5)
C12 C11 C10 121.3(6)
C12 C11 H12A 119.3
C10 C11 H12A 119.3
C11 C12 C13 118.9(7)
C11 C12 H83A 120.6
C13 C12 H83A 120.6
C14 C13 C12 120.2(7)
C14 C13 H15A 119.9
C12 C13 H15A 119.9
C13 C14 C15 122.3(7)
C13 C14 H29A 118.9
C15 C14 H29A 118.9
C10 C15 C14 117.3(6)
C10 C15 C16 123.1(6)
C14 C15 C16 119.5(6)
C15 C16 H21A 109.5
C15 C16 H21B 109.5
H21A C16 H21B 109.5
C15 C16 H21C 109.5
H21A C16 H21C 109.5
H21B C16 H21C 109.5
O6 C17 O5 124.8(5)
O6 C17 C18 119.1(5)
O5 C17 C18 116.1(5)
C19 C18 C23 119.4(6)
C19 C18 C17 117.8(5)
C23 C18 C17 122.8(6)
C20 C19 C18 121.7(7)
C20 C19 H18A 119.1
C18 C19 H18A 119.1
C21 C20 C19 119.3(7)
C21 C20 H4A 120.4
C19 C20 H4A 120.4
C22 C21 C20 119.7(7)
C22 C21 H7A 120.2
C20 C21 H7A 120.2
C21 C22 C23 122.8(7)
C21 C22 H41A 118.6
C23 C22 H41A 118.6
C22 C23 C18 117.2(6)
C22 C23 C24 119.1(6)
C18 C23 C24 123.6(6)
C23 C24 H68A 109.5
C23 C24 H68B 109.5
H68A C24 H68B 109.5
C23 C24 H68C 109.5
H68A C24 H68C 109.5
H68B C24 H68C 109.5
O7 C25 O8 124.5(5)
O7 C25 C26 117.4(5)
O8 C25 C26 118.0(5)
C31 C26 C27 120.7(5)
C31 C26 C25 123.0(5)
C27 C26 C25 116.3(5)
C28 C27 C26 120.7(6)
C28 C27 H20A 119.7
C26 C27 H20A 119.7
C29 C28 C27 119.1(7)
C29 C28 H65A 120.4
C27 C28 H65A 120.4
C28 C29 C30 120.4(7)
C28 C29 H61A 119.8
C30 C29 H61A 119.8
C29 C30 C31 121.9(7)
C29 C30 H66A 119.0
C31 C30 H66A 119.0
C26 C31 C30 117.1(7)
C26 C31 C32 123.7(6)
C30 C31 C32 119.2(6)
C31 C32 H70A 109.5
C31 C32 H70B 109.5
H70A C32 H70B 109.5
C31 C32 H70C 109.5
H70A C32 H70C 109.5
H70B C32 H70C 109.5
O9 C33 C34 114.9(6)
O9 C33 H24A 108.6
C34 C33 H24A 108.6
O9 C33 H24B 108.6
C34 C33 H24B 108.6
H24A C33 H24B 107.5
C33 C34 H71A 109.5
C33 C34 H71B 109.5
H71A C34 H71B 109.5
C33 C34 H71C 109.5
H71A C34 H71C 109.5
H71B C34 H71C 109.5
O10 C35 C36 111.8(5)
O10 C35 H10A 109.3
C36 C35 H10A 109.3
O10 C35 H10B 109.3
C36 C35 H10B 109.3
H10A C35 H10B 107.9
C35 C36 H64A 109.5
C35 C36 H64B 109.5
H64A C36 H64B 109.5
C35 C36 H64C 109.5
H64A C36 H64C 109.5
H64B C36 H64C 109.5

loop_
_geom_bond_atom_site_label_1
_geom_bond_atom_site_label_2
_geom_bond_distance
Cu1 O7 1.928(4)
Cu1 O3 1.952(4)
Cu1 O1 1.975(4)
Cu1 O5 2.017(4)
Cu1 O9 2.149(4)
Cu1 Cu2 2.6005(11)
Cu2 O2 1.931(4)
Cu2 O6 1.954(4)
Cu2 O8 1.993(4)
Cu2 O4 2.008(4)
Cu2 O10 2.161(4)
O1 C1 1.269(7)
O2 C1 1.271(7)
O3 C9 1.269(6)
O4 C9 1.270(6)
O5 C17 1.275(6)
O6 C17 1.252(6)
O7 C25 1.268(7)
O8 C25 1.271(6)
O9 C33 1.405(7)
O9 H91 0.8523
O10 C35 1.442(7)
O10 H101 0.8558
C1 C2 1.500(8)
C2 C3 1.382(8)
C2 C7 1.391(9)
C3 C4 1.389(9)
C3 H6A 0.9300
C4 C5 1.361(11)
C4 H1A 0.9300
C5 C6 1.363(11)
C5 H16A 0.9300
C6 C7 1.405(10)
C6 H2A 0.9300
C7 C8 1.501(10)
C8 H86A 0.9600
C8 H86B 0.9600
C8 H86C 0.9600
C9 C10 1.502(7)
C10 C11 1.378(8)
C10 C15 1.385(8)
C11 C12 1.375(9)
C11 H12A 0.9300
C12 C13 1.377(10)
C12 H83A 0.9300
C13 C14 1.347(10)
C13 H15A 0.9300
C14 C15 1.400(9)
C14 H29A 0.9300
C15 C16 1.509(9)
C16 H21A 0.9600
C16 H21B 0.9600
C16 H21C 0.9600
C17 C18 1.495(8)
C18 C19 1.389(8)
C18 C23 1.402(8)
C19 C20 1.378(9)
C19 H18A 0.9300
C20 C21 1.372(10)
C20 H4A 0.9300
C21 C22 1.367(10)
C21 H7A 0.9300
C22 C23 1.397(9)
C22 H41A 0.9300
C23 C24 1.500(9)
C24 H68A 0.9600
C24 H68B 0.9600
C24 H68C 0.9600
C25 C26 1.498(7)
C26 C31 1.389(8)
C26 C27 1.399(8)
C27 C28 1.378(8)
C27 H20A 0.9300
C28 C29 1.374(11)
C28 H65A 0.9300
C29 C30 1.376(11)
C29 H61A 0.9300
C30 C31 1.401(9)
C30 H66A 0.9300
C31 C32 1.503(10)
C32 H70A 0.9600
C32 H70B 0.9600
C32 H70C 0.9600
C33 C34 1.479(9)
C33 H24A 0.9700
C33 H24B 0.9700
C34 H71A 0.9600
C34 H71B 0.9600
C34 H71C 0.9600
C35 C36 1.482(9)
C35 H10A 0.9700
C35 H10B 0.9700
C36 H64A 0.9600
C36 H64B 0.9600
C36 H64C 0.9600

loop_
_geom_hbond_atom_site_label_D
_geom_hbond_atom_site_label_H
_geom_hbond_atom_site_label_A
_geom_hbond_site_symmetry_A
_geom_hbond_distance_DH
_geom_hbond_distance_HA
_geom_hbond_distance_DA
_geom_hbond_angle_DHA
_geom_hbond_publ_flag
O9 H91 O5 2_666 0.85 2.04 2.841(6) 156 y
O10 H101 O4 2_665 0.86 2.00 2.831(6) 162 y
